data_4088258
loop_
_publ_author_name
'Theurkauff, Gabriel'
'Bader, Manuela'
'Marquet, Nicolas'
'Bondon, Arnaud'
'Roisnel, Thierry'
'Guegan, Jean-Paul'
'Amar, Anissa'
'Boucekkine, Abdou'
'Carpentier, Jean-Fran\,cois'
'Kirillov, Evgueni'

_publ_section_title
;
 Discrete Ionic Complexes of Highly Isoselective Zirconocenes. Solution
 Dynamics, Trimethylaluminum Adducts, and Implications in Propylene
 Polymerization
;
_journal_issue 2
_journal_name_full Organometallics
_journal_page_first 258
_journal_paper_doi 10.1021/acs.organomet.5b00965
_journal_volume 35
_journal_year 2016
_chemical_compound_source 'synthesis as described'
_chemical_formula_moiety 'C54 H36 B F15 Si Zr, 2(C7 H8)'
_chemical_formula_sum 'C68 H52 B F15 Si Zr'
_chemical_formula_weight 1284.22
_space_group_IT_number 2
_space_group_name_Hall '-P 1'
_space_group_name_H-M_alt 'P -1'
_symmetry_cell_setting triclinic
_symmetry_Int_Tables_number 2
_symmetry_space_group_name_Hall '-P 1'
_symmetry_space_group_name_H-M 'P -1'
_atom_sites_solution_hydrogens geom
_atom_sites_solution_primary direct
_atom_sites_solution_secondary difmap
_audit_conform_dict_location ftp://ftp.iucr.org/pub/cif_core.dic
_audit_conform_dict_name cif_core.dic
_audit_conform_dict_version 2.3
_audit_creation_date 2013-11-07T14:48:19-00:00
_audit_creation_method 'WinGX routine CIF_UPDATE'
_cell_angle_alpha 106.3610(10)
_cell_angle_beta 105.3350(10)
_cell_angle_gamma 99.9150(10)
_cell_formula_units_Z 2
_cell_length_a 12.6187(4)
_cell_length_b 13.7993(4)
_cell_length_c 18.1318(5)
_cell_measurement_reflns_used 9976
_cell_measurement_temperature 150(2)
_cell_measurement_theta_max 27.41
_cell_measurement_theta_min 2.33
_cell_measurement_wavelength 0.71073
_cell_volume 2815.84(15)
_computing_cell_refinement 'Bruker APEX2 (Bruker, 2006)'
_computing_data_collection 'Bruker APEX2 (Bruker, 2006)'
_computing_data_reduction 'Bruker APEX2 (Bruker, 2006)'
_computing_molecular_graphics 'Ortep-3 for Windows (Farrugia, 1997)'
_computing_publication_material
;
           WinGX publication routines (Farrugia, 2012),
           CRYSCAL (T. Roisnel, local program)
;
_computing_structure_refinement 'SHELXL-97 (Sheldrick, 1997)'
_computing_structure_solution 'SIR97 (Altomare et al., 1999)'
_diffrn_ambient_temperature 150(2)
_diffrn_detector 'CCD plate'
_diffrn_measured_fraction_theta_full 0.987
_diffrn_measured_fraction_theta_max 0.979
_diffrn_measurement_device_type 'APEXII, Bruker-AXS'
_diffrn_measurement_method 'CCD rotation images, thin slices'
_diffrn_radiation_monochromator graphite
_diffrn_radiation_probe x-ray
_diffrn_radiation_type MoK\a
_diffrn_radiation_wavelength 0.71073
_diffrn_reflns_av_R_equivalents 0.0343
_diffrn_reflns_av_unetI/netI 0.049
_diffrn_reflns_limit_h_max 16
_diffrn_reflns_limit_h_min -11
_diffrn_reflns_limit_k_max 14
_diffrn_reflns_limit_k_min -17
_diffrn_reflns_limit_l_max 23
_diffrn_reflns_limit_l_min -23
_diffrn_reflns_number 30439
_diffrn_reflns_theta_full 25
_diffrn_reflns_theta_max 27.48
_diffrn_reflns_theta_min 3
_exptl_absorpt_coefficient_mu 0.311
_exptl_absorpt_correction_T_max 0.963
_exptl_absorpt_correction_T_min 0.846
_exptl_absorpt_correction_type multi-scan
_exptl_absorpt_process_details
;
  [Sheldrick, G.M. (2002). SADABS Bruker AXS Inc., Madison, Wisconsin, USA]
;
_exptl_crystal_colour orange
_exptl_crystal_density_diffrn 1.515
_exptl_crystal_density_method 'not measured'
_exptl_crystal_description prism
_exptl_crystal_F_000 1308
_exptl_crystal_size_max 0.55
_exptl_crystal_size_mid 0.22
_exptl_crystal_size_min 0.12
_refine_diff_density_max 2.084
_refine_diff_density_min -1.32
_refine_diff_density_rms 0.086
_refine_ls_extinction_method none
_refine_ls_goodness_of_fit_ref 1.026
_refine_ls_hydrogen_treatment constr
_refine_ls_matrix_type full
_refine_ls_number_parameters 723
_refine_ls_number_reflns 12629
_refine_ls_number_restraints 0
_refine_ls_restrained_S_all 1.026
_refine_ls_R_factor_all 0.0605
_refine_ls_R_factor_gt 0.0481
_refine_ls_shift/su_max 0.004
_refine_ls_shift/su_mean 0
_refine_ls_structure_factor_coef Fsqd
_refine_ls_weighting_details 'calc w=1/[\s^2^(Fo^2^)+(0.0557P)^2^+5.0696P] where P=(Fo^2^+2Fc^2^)/3'
_refine_ls_weighting_scheme calc
_refine_ls_wR_factor_gt 0.1214
_refine_ls_wR_factor_ref 0.1291
_reflns_number_gt 10467
_reflns_number_total 12629
_reflns_threshold_expression >2sigma(I)
_cod_data_source_file om5b00965_si_001.cif
_cod_data_source_block 3c_MBF15
_cod_original_cell_volume 2815.84(14)
_cod_database_code 4088258

loop_
_symmetry_equiv_pos_as_xyz
'x, y, z'
'-x, -y, -z'

loop_
_atom_site_label
_atom_site_type_symbol
_atom_site_fract_x
_atom_site_fract_y
_atom_site_fract_z
_atom_site_U_iso_or_equiv
_atom_site_adp_type
_atom_site_occupancy
_atom_site_symmetry_multiplicity
_atom_site_calc_flag
_atom_site_refinement_flags
Zr1 Zr 0.26590(2) 0.825385(19) 0.258951(14) 0.01258(8) Uani 1 1 d .
Si1 Si 0.52918(6) 0.97786(6) 0.34614(4) 0.01598(15) Uani 1 1 d .
C1 C 0.6709(2) 0.9484(2) 0.37022(17) 0.0224(6) Uani 1 1 d .
H1A H 0.7228 0.9922 0.3534 0.034 Uiso 1 1 calc R
H1B H 0.6616 0.8743 0.3409 0.034 Uiso 1 1 calc R
H1C H 0.7026 0.9631 0.429 0.034 Uiso 1 1 calc R
C2 C 0.4336(2) 0.9146(2) 0.23671(16) 0.0160(5) Uani 1 1 d .
C3 C 0.3415(2) 0.9532(2) 0.19859(15) 0.0158(5) Uani 1 1 d .
C4 C 0.2626(2) 0.8691(2) 0.12696(15) 0.0152(5) Uani 1 1 d .
C5 C 0.3065(2) 0.7798(2) 0.12098(15) 0.0150(5) Uani 1 1 d .
H5 H 0.2712 0.7126 0.0803 0.018 Uiso 1 1 calc R
C6 C 0.4100(2) 0.8068(2) 0.18467(16) 0.0154(5) Uani 1 1 d .
C7 C 0.4835(2) 0.7326(2) 0.18900(17) 0.0198(6) Uani 1 1 d .
H7A H 0.4399 0.6675 0.1904 0.03 Uiso 1 1 calc R
H7B H 0.5505 0.7648 0.2384 0.03 Uiso 1 1 calc R
H7C H 0.5081 0.7171 0.141 0.03 Uiso 1 1 calc R
C8 C 0.3208(2) 1.0536(2) 0.21875(16) 0.0185(5) Uani 1 1 d .
H8 H 0.3702 1.1093 0.2665 0.022 Uiso 1 1 calc R
C9 C 0.2282(2) 1.0687(2) 0.16807(17) 0.0210(6) Uani 1 1 d .
H9 H 0.2138 1.1358 0.1815 0.025 Uiso 1 1 calc R
C10 C 0.1535(2) 0.9878(2) 0.09664(17) 0.0200(6) Uani 1 1 d .
H10 H 0.0912 1.0025 0.0631 0.024 Uiso 1 1 calc R
C11 C 0.1677(2) 0.8881(2) 0.07372(16) 0.0168(5) Uani 1 1 d .
C12 C 0.0899(2) 0.8065(2) -0.00382(16) 0.0174(5) Uani 1 1 d .
C13 C 0.0457(2) 0.8348(2) -0.07184(16) 0.0212(6) Uani 1 1 d .
H13 H 0.068 0.9057 -0.0685 0.025 Uiso 1 1 calc R
C14 C -0.0305(2) 0.7601(3) -0.14409(17) 0.0248(6) Uani 1 1 d .
H14 H -0.061 0.7804 -0.1894 0.03 Uiso 1 1 calc R
C15 C -0.0620(2) 0.6567(3) -0.15011(17) 0.0266(7) Uani 1 1 d .
H15 H -0.1146 0.606 -0.1994 0.032 Uiso 1 1 calc R
C16 C -0.0168(2) 0.6265(2) -0.08427(18) 0.0244(6) Uani 1 1 d .
H16 H -0.0368 0.5549 -0.089 0.029 Uiso 1 1 calc R
C17 C 0.0579(2) 0.7014(2) -0.01117(17) 0.0197(6) Uani 1 1 d .
H17 H 0.0874 0.6806 0.0341 0.024 Uiso 1 1 calc R
C21 C 0.5613(2) 1.1236(2) 0.38615(17) 0.0221(6) Uani 1 1 d .
H21A H 0.6088 1.15 0.4437 0.033 Uiso 1 1 calc R
H21B H 0.4899 1.1442 0.3807 0.033 Uiso 1 1 calc R
H21C H 0.6022 1.1531 0.3551 0.033 Uiso 1 1 calc R
C22 C 0.4274(2) 0.9112(2) 0.38752(15) 0.0161(5) Uani 1 1 d .
C23 C 0.4053(2) 0.8011(2) 0.37892(15) 0.0161(5) Uani 1 1 d .
C24 C 0.2965(2) 0.7682(2) 0.38873(15) 0.0165(5) Uani 1 1 d .
C25 C 0.2507(2) 0.8562(2) 0.40161(15) 0.0157(5) Uani 1 1 d .
H25 H 0.1782 0.8564 0.4075 0.019 Uiso 1 1 calc R
C26 C 0.3310(2) 0.9440(2) 0.40418(15) 0.0155(5) Uani 1 1 d .
C27 C 0.3134(2) 1.0520(2) 0.42108(16) 0.0185(5) Uani 1 1 d .
H27A H 0.2419 1.0519 0.4329 0.028 Uiso 1 1 calc R
H27B H 0.3096 1.0729 0.3733 0.028 Uiso 1 1 calc R
H27C H 0.3771 1.1016 0.4681 0.028 Uiso 1 1 calc R
C28 C 0.4705(2) 0.7274(2) 0.36564(16) 0.0194(6) Uani 1 1 d .
H28 H 0.5429 0.7476 0.3598 0.023 Uiso 1 1 calc R
C29 C 0.4283(2) 0.6279(2) 0.36146(18) 0.0223(6) Uani 1 1 d .
H29 H 0.4711 0.5782 0.3515 0.027 Uiso 1 1 calc R
C30 C 0.3212(2) 0.5965(2) 0.37166(17) 0.0217(6) Uani 1 1 d .
H30 H 0.2943 0.5259 0.3676 0.026 Uiso 1 1 calc R
C31 C 0.2555(2) 0.6637(2) 0.38699(16) 0.0173(5) Uani 1 1 d .
C32 C 0.1463(2) 0.6307(2) 0.40204(17) 0.0184(5) Uani 1 1 d .
C33 C 0.1265(2) 0.6879(2) 0.47140(17) 0.0226(6) Uani 1 1 d .
H33 H 0.1812 0.7509 0.5083 0.027 Uiso 1 1 calc R
C34 C 0.0275(3) 0.6534(3) 0.48690(19) 0.0267(6) Uani 1 1 d .
H34 H 0.0155 0.6923 0.5349 0.032 Uiso 1 1 calc R
C35 C -0.0542(3) 0.5626(2) 0.4328(2) 0.0278(7) Uani 1 1 d .
H35 H -0.1222 0.5393 0.4434 0.033 Uiso 1 1 calc R
C36 C -0.0357(3) 0.5067(3) 0.3637(2) 0.0361(8) Uani 1 1 d .
H36 H -0.0916 0.4448 0.3261 0.043 Uiso 1 1 calc R
C37 C 0.0643(3) 0.5399(2) 0.3484(2) 0.0314(7) Uani 1 1 d .
H37 H 0.0764 0.5001 0.3008 0.038 Uiso 1 1 calc R
C41 C 0.1939(2) 0.6488(2) 0.20387(16) 0.0164(5) Uani 1 1 d .
H41A H 0.1577 0.6284 0.1449 0.025 Uiso 1 1 calc R
H41B H 0.1372 0.6266 0.2279 0.025 Uiso 1 1 calc R
H41C H 0.2557 0.615 0.215 0.025 Uiso 1 1 calc R
C51 C 0.0669(2) 0.8569(2) 0.22879(16) 0.0172(5) Uani 1 1 d .
H51A H 0.0928 0.8845 0.1905 0.026 Uiso 1 1 calc R
H51B H 0.0785 0.7868 0.2214 0.026 Uiso 1 1 calc R
H51C H 0.1107 0.9035 0.2847 0.026 Uiso 1 1 calc R
B52 B -0.0720(2) 0.8498(2) 0.21129(18) 0.0155(6) Uani 1 1 d .
C61 C -0.1335(2) 0.7719(2) 0.11581(16) 0.0162(5) Uani 1 1 d .
C62 C -0.1813(2) 0.8017(2) 0.05032(17) 0.0184(5) Uani 1 1 d .
F62 F -0.17654(15) 0.90376(13) 0.06025(10) 0.0238(4) Uani 1 1 d .
C63 C -0.2382(2) 0.7322(2) -0.02849(16) 0.0201(6) Uani 1 1 d .
F63 F -0.28487(15) 0.76730(14) -0.08809(10) 0.0289(4) Uani 1 1 d .
C64 C -0.2460(2) 0.6271(2) -0.04570(17) 0.0226(6) Uani 1 1 d .
F64 F -0.30041(16) 0.55899(14) -0.12193(10) 0.0306(4) Uani 1 1 d .
C65 C -0.1942(2) 0.5937(2) 0.01580(17) 0.0205(6) Uani 1 1 d .
F65 F -0.19575(16) 0.49167(13) -0.00089(11) 0.0286(4) Uani 1 1 d .
C66 C -0.1391(2) 0.6654(2) 0.09334(16) 0.0174(5) Uani 1 1 d .
F66 F -0.08982(13) 0.62638(12) 0.15067(10) 0.0208(3) Uani 1 1 d .
C71 C -0.1179(2) 0.8033(2) 0.27596(16) 0.0183(5) Uani 1 1 d .
C72 C -0.0625(2) 0.8536(2) 0.35936(17) 0.0218(6) Uani 1 1 d .
F72 F 0.02901(15) 0.93804(13) 0.38651(10) 0.0255(4) Uani 1 1 d .
C73 C -0.0945(3) 0.8244(3) 0.41939(18) 0.0295(7) Uani 1 1 d .
F73 F -0.0347(2) 0.87726(16) 0.49857(11) 0.0409(5) Uani 1 1 d .
C74 C -0.1892(3) 0.7425(3) 0.3968(2) 0.0321(8) Uani 1 1 d .
F74 F -0.2236(2) 0.71451(17) 0.45385(13) 0.0443(5) Uani 1 1 d .
C75 C -0.2485(3) 0.6910(2) 0.3159(2) 0.0273(7) Uani 1 1 d .
F75 F -0.34247(17) 0.61108(15) 0.29235(13) 0.0376(5) Uani 1 1 d .
C76 C -0.2136(2) 0.7223(2) 0.25779(18) 0.0211(6) Uani 1 1 d .
F76 F -0.28189(13) 0.66889(13) 0.18001(10) 0.0237(4) Uani 1 1 d .
C81 C -0.1008(2) 0.9649(2) 0.22914(15) 0.0158(5) Uani 1 1 d .
C82 C -0.0238(2) 1.0629(2) 0.26964(16) 0.0176(5) Uani 1 1 d .
F82 F 0.09035(13) 1.07379(13) 0.29166(10) 0.0238(4) Uani 1 1 d .
C83 C -0.0547(2) 1.1561(2) 0.29108(17) 0.0201(6) Uani 1 1 d .
F83 F 0.02535(14) 1.24812(13) 0.33082(10) 0.0255(4) Uani 1 1 d .
C84 C -0.1684(2) 1.1542(2) 0.27139(17) 0.0205(6) Uani 1 1 d .
F84 F -0.20002(15) 1.24339(13) 0.29242(11) 0.0289(4) Uani 1 1 d .
C85 C -0.2490(2) 1.0595(2) 0.23024(17) 0.0197(6) Uani 1 1 d .
F85 F -0.36055(14) 1.05532(14) 0.21111(11) 0.0275(4) Uani 1 1 d .
C86 C -0.2141(2) 0.9687(2) 0.21135(16) 0.0170(5) Uani 1 1 d .
F86 F -0.29771(13) 0.87804(12) 0.17342(10) 0.0216(3) Uani 1 1 d .
C101 C 0.3034(3) 0.3285(3) 0.3875(3) 0.0415(9) Uani 1 1 d .
H10A H 0.2874 0.2565 0.3876 0.062 Uiso 1 1 calc R
H10B H 0.2393 0.336 0.347 0.062 Uiso 1 1 calc R
H10C H 0.3139 0.3772 0.4415 0.062 Uiso 1 1 calc R
C102 C 0.41066(14) 0.35286(17) 0.36631(12) 0.0267(6) Uani 1 1 d G
C103 C 0.40334(14) 0.34193(17) 0.28639(10) 0.0302(7) Uani 1 1 d G
H103 H 0.3308 0.3214 0.2454 0.036 Uiso 1 1 calc R
C104 C 0.50212(19) 0.36099(18) 0.26647(10) 0.0367(8) Uani 1 1 d G
H104 H 0.4971 0.3535 0.2119 0.044 Uiso 1 1 calc R
C105 C 0.60821(15) 0.39098(19) 0.32645(14) 0.0378(8) Uani 1 1 d G
H105 H 0.6757 0.404 0.3128 0.045 Uiso 1 1 calc R
C106 C 0.61554(13) 0.40191(18) 0.40637(12) 0.0385(8) Uani 1 1 d G
H106 H 0.6881 0.4224 0.4474 0.046 Uiso 1 1 calc R
C107 C 0.51676(18) 0.38284(18) 0.42629(9) 0.0320(7) Uani 1 1 d G
H107 H 0.5218 0.3903 0.4809 0.038 Uiso 1 1 calc R
C111 C 0.6448(5) 0.1014(5) 0.0400(3) 0.0871(8) Uani 1 1 d .
H11A H 0.7221 0.0995 0.0677 0.131 Uiso 1 1 calc R
H11B H 0.6263 0.0697 -0.019 0.131 Uiso 1 1 calc R
H11C H 0.5903 0.0621 0.0579 0.131 Uiso 1 1 calc R
C112 C 0.6390(3) 0.2034(3) 0.0590(2) 0.0871(8) Uani 1 1 d G
C113 C 0.7219(3) 0.2939(4) 0.1131(2) 0.0871(8) Uani 1 1 d G
H113 H 0.7931 0.2891 0.1442 0.105 Uiso 1 1 calc R
C114 C 0.7007(3) 0.3913(3) 0.12164(19) 0.0871(8) Uani 1 1 d G
H114 H 0.7574 0.4531 0.1586 0.105 Uiso 1 1 calc R
C115 C 0.5966(3) 0.3983(3) 0.0761(2) 0.0871(8) Uani 1 1 d G
H115 H 0.5821 0.4649 0.082 0.105 Uiso 1 1 calc R
C116 C 0.5137(3) 0.3079(4) 0.0220(2) 0.0871(8) Uani 1 1 d G
H116 H 0.4425 0.3127 -0.0091 0.105 Uiso 1 1 calc R
C117 C 0.5349(3) 0.2105(3) 0.0135(2) 0.0871(8) Uani 1 1 d G
H117 H 0.4782 0.1486 -0.0235 0.105 Uiso 1 1 calc R

loop_
_atom_site_aniso_label
_atom_site_aniso_U_11
_atom_site_aniso_U_22
_atom_site_aniso_U_33
_atom_site_aniso_U_23
_atom_site_aniso_U_13
_atom_site_aniso_U_12
Zr1 0.01153(12) 0.01224(13) 0.01204(12) 0.00252(9) 0.00289(9) 0.00273(9)
Si1 0.0125(3) 0.0170(4) 0.0152(3) 0.0043(3) 0.0022(3) 0.0016(3)
C1 0.0141(12) 0.0294(16) 0.0211(14) 0.0087(12) 0.0034(11) 0.0034(12)
C2 0.0138(12) 0.0165(13) 0.0161(12) 0.0050(10) 0.0050(10) 0.0013(10)
C3 0.0154(12) 0.0168(13) 0.0148(12) 0.0051(10) 0.0055(10) 0.0032(10)
C4 0.0160(12) 0.0161(13) 0.0126(12) 0.0042(10) 0.0049(10) 0.0027(10)
C5 0.0145(12) 0.0146(13) 0.0138(12) 0.0024(10) 0.0056(10) 0.0019(10)
C6 0.0139(12) 0.0173(13) 0.0161(12) 0.0056(10) 0.0070(10) 0.0039(10)
C7 0.0166(12) 0.0203(14) 0.0231(14) 0.0069(11) 0.0067(11) 0.0074(11)
C8 0.0205(13) 0.0154(13) 0.0153(12) 0.0024(10) 0.0036(10) 0.0019(11)
C9 0.0260(14) 0.0157(14) 0.0217(14) 0.0058(11) 0.0075(11) 0.0085(11)
C10 0.0200(13) 0.0209(14) 0.0182(13) 0.0072(11) 0.0030(11) 0.0076(11)
C11 0.0174(12) 0.0184(13) 0.0137(12) 0.0054(11) 0.0049(10) 0.0038(11)
C12 0.0140(12) 0.0232(14) 0.0149(12) 0.0047(11) 0.0060(10) 0.0062(11)
C13 0.0209(13) 0.0268(15) 0.0174(13) 0.0085(12) 0.0067(11) 0.0082(12)
C14 0.0206(14) 0.0394(18) 0.0138(13) 0.0072(12) 0.0053(11) 0.0102(13)
C15 0.0195(14) 0.0349(18) 0.0152(13) -0.0029(12) 0.0043(11) 0.0033(13)
C16 0.0200(14) 0.0237(15) 0.0229(14) 0.0006(12) 0.0078(11) 0.0011(12)
C17 0.0167(12) 0.0238(15) 0.0174(13) 0.0053(11) 0.0065(10) 0.0039(11)
C21 0.0216(14) 0.0195(14) 0.0186(13) 0.0034(11) 0.0035(11) -0.0011(11)
C22 0.0142(12) 0.0179(13) 0.0124(12) 0.0035(10) 0.0010(10) 0.0029(10)
C23 0.0151(12) 0.0183(13) 0.0125(12) 0.0045(10) 0.0024(10) 0.0033(10)
C24 0.0175(12) 0.0175(13) 0.0130(12) 0.0047(10) 0.0036(10) 0.0046(11)
C25 0.0150(12) 0.0182(13) 0.0114(11) 0.0032(10) 0.0028(10) 0.0039(10)
C26 0.0163(12) 0.0166(13) 0.0098(11) 0.0022(10) 0.0010(10) 0.0037(10)
C27 0.0200(13) 0.0165(13) 0.0153(12) 0.0021(11) 0.0039(10) 0.0041(11)
C28 0.0173(12) 0.0245(15) 0.0186(13) 0.0089(11) 0.0060(10) 0.0083(11)
C29 0.0244(14) 0.0223(15) 0.0246(14) 0.0105(12) 0.0091(12) 0.0118(12)
C30 0.0236(14) 0.0217(15) 0.0240(14) 0.0120(12) 0.0092(12) 0.0075(12)
C31 0.0187(13) 0.0179(13) 0.0149(12) 0.0058(11) 0.0048(10) 0.0046(11)
C32 0.0202(13) 0.0170(14) 0.0206(13) 0.0096(11) 0.0072(11) 0.0054(11)
C33 0.0214(14) 0.0272(16) 0.0178(13) 0.0080(12) 0.0056(11) 0.0036(12)
C34 0.0278(15) 0.0339(17) 0.0247(15) 0.0129(13) 0.0147(13) 0.0103(13)
C35 0.0245(15) 0.0271(16) 0.0388(18) 0.0156(14) 0.0168(13) 0.0069(13)
C36 0.0318(17) 0.0221(16) 0.047(2) 0.0034(15) 0.0173(16) -0.0032(14)
C37 0.0332(17) 0.0217(16) 0.0363(18) 0.0022(14) 0.0185(14) 0.0021(13)
C41 0.0181(12) 0.0145(13) 0.0168(12) 0.0058(10) 0.0060(10) 0.0039(10)
C51 0.0151(12) 0.0190(14) 0.0163(12) 0.0036(11) 0.0049(10) 0.0065(11)
B52 0.0152(13) 0.0149(14) 0.0155(13) 0.0039(11) 0.0055(11) 0.0035(11)
C61 0.0134(12) 0.0171(13) 0.0171(12) 0.0044(11) 0.0065(10) 0.0020(10)
C62 0.0197(13) 0.0160(13) 0.0210(13) 0.0067(11) 0.0086(11) 0.0049(11)
F62 0.0327(9) 0.0185(8) 0.0202(8) 0.0085(7) 0.0069(7) 0.0069(7)
C63 0.0197(13) 0.0254(15) 0.0152(13) 0.0074(11) 0.0054(10) 0.0058(12)
F63 0.0342(10) 0.0328(10) 0.0161(8) 0.0093(7) 0.0026(7) 0.0076(8)
C64 0.0192(13) 0.0251(15) 0.0150(13) -0.0014(11) 0.0041(11) 0.0014(12)
F64 0.0334(10) 0.0287(10) 0.0169(8) -0.0034(7) 0.0035(7) 0.0026(8)
C65 0.0209(13) 0.0159(14) 0.0226(14) 0.0026(11) 0.0095(11) 0.0031(11)
F65 0.0374(10) 0.0157(8) 0.0277(9) 0.0004(7) 0.0102(8) 0.0067(7)
C66 0.0163(12) 0.0197(14) 0.0177(13) 0.0068(11) 0.0067(10) 0.0061(11)
F66 0.0219(8) 0.0186(8) 0.0229(8) 0.0071(7) 0.0069(7) 0.0086(7)
C71 0.0200(13) 0.0208(14) 0.0201(13) 0.0095(11) 0.0099(11) 0.0111(11)
C72 0.0256(14) 0.0218(15) 0.0219(14) 0.0074(12) 0.0111(12) 0.0116(12)
F72 0.0296(9) 0.0244(9) 0.0180(8) 0.0007(7) 0.0065(7) 0.0091(7)
C73 0.0452(19) 0.0336(18) 0.0219(15) 0.0118(13) 0.0193(14) 0.0246(15)
F73 0.0709(15) 0.0426(12) 0.0190(9) 0.0113(9) 0.0208(9) 0.0287(11)
C74 0.048(2) 0.0367(19) 0.0398(18) 0.0268(16) 0.0337(16) 0.0296(16)
F74 0.0681(15) 0.0546(13) 0.0464(12) 0.0358(11) 0.0450(11) 0.0349(12)
C75 0.0294(16) 0.0271(16) 0.0413(18) 0.0194(14) 0.0236(14) 0.0155(13)
F75 0.0368(11) 0.0346(11) 0.0625(13) 0.0288(10) 0.0343(10) 0.0136(9)
C76 0.0222(14) 0.0207(14) 0.0262(14) 0.0097(12) 0.0123(12) 0.0110(12)
F76 0.0182(8) 0.0229(9) 0.0303(9) 0.0083(7) 0.0106(7) 0.0037(7)
C81 0.0170(12) 0.0182(13) 0.0141(12) 0.0058(10) 0.0073(10) 0.0059(10)
C82 0.0144(12) 0.0213(14) 0.0166(12) 0.0052(11) 0.0059(10) 0.0049(11)
F82 0.0142(7) 0.0206(9) 0.0296(9) 0.0016(7) 0.0044(7) 0.0037(7)
C83 0.0211(13) 0.0180(14) 0.0181(13) 0.0027(11) 0.0077(11) 0.0017(11)
F83 0.0263(9) 0.0166(8) 0.0276(9) -0.0006(7) 0.0110(7) 0.0017(7)
C84 0.0258(14) 0.0184(14) 0.0227(14) 0.0074(11) 0.0135(12) 0.0105(12)
F84 0.0322(9) 0.0185(9) 0.0409(10) 0.0085(8) 0.0176(8) 0.0135(8)
C85 0.0167(12) 0.0234(15) 0.0242(14) 0.0095(12) 0.0109(11) 0.0092(11)
F85 0.0174(8) 0.0280(9) 0.0405(10) 0.0125(8) 0.0113(7) 0.0113(7)
C86 0.0170(12) 0.0163(13) 0.0176(13) 0.0057(11) 0.0068(10) 0.0027(11)
F86 0.0150(7) 0.0178(8) 0.0291(9) 0.0061(7) 0.0062(7) 0.0027(6)
C101 0.045(2) 0.0295(19) 0.059(2) 0.0198(18) 0.0267(19) 0.0098(16)
C102 0.0314(16) 0.0163(14) 0.0317(16) 0.0079(12) 0.0106(13) 0.0051(12)
C103 0.0352(17) 0.0215(16) 0.0230(15) 0.0015(12) 0.0018(13) 0.0029(13)
C104 0.050(2) 0.0299(18) 0.0294(17) 0.0064(14) 0.0160(16) 0.0102(16)
C105 0.0355(18) 0.0277(18) 0.055(2) 0.0141(17) 0.0221(17) 0.0091(15)
C106 0.0299(17) 0.0352(19) 0.044(2) 0.0159(16) 0.0004(15) 0.0076(15)
C107 0.0399(18) 0.0295(17) 0.0248(15) 0.0114(14) 0.0061(14) 0.0085(15)
C111 0.0722(13) 0.130(2) 0.0688(14) 0.0359(15) 0.0481(11) 0.0109(15)
C112 0.0722(13) 0.130(2) 0.0688(14) 0.0359(15) 0.0481(11) 0.0109(15)
C113 0.0722(13) 0.130(2) 0.0688(14) 0.0359(15) 0.0481(11) 0.0109(15)
C114 0.0722(13) 0.130(2) 0.0688(14) 0.0359(15) 0.0481(11) 0.0109(15)
C115 0.0722(13) 0.130(2) 0.0688(14) 0.0359(15) 0.0481(11) 0.0109(15)
C116 0.0722(13) 0.130(2) 0.0688(14) 0.0359(15) 0.0481(11) 0.0109(15)
C117 0.0722(13) 0.130(2) 0.0688(14) 0.0359(15) 0.0481(11) 0.0109(15)

loop_
_atom_type_symbol
_atom_type_description
_atom_type_scat_dispersion_real
_atom_type_scat_dispersion_imag
_atom_type_scat_source
C C 0.0033 0.0016 'International Tables Vol C Tables 4.2.6.8 and 6.1.1.4'
H H 0 0 'International Tables Vol C Tables 4.2.6.8 and 6.1.1.4'
F F 0.0171 0.0103 'International Tables Vol C Tables 4.2.6.8 and 6.1.1.4'
Si Si 0.0817 0.0704 'International Tables Vol C Tables 4.2.6.8 and 6.1.1.4'
Zr Zr -2.9673 0.5597 'International Tables Vol C Tables 4.2.6.8 and 6.1.1.4'
B B 0.0013 0.0007 'International Tables Vol C Tables 4.2.6.8 and 6.1.1.4'

loop_
_geom_angle_atom_site_label_1
_geom_angle_atom_site_label_2
_geom_angle_atom_site_label_3
_geom_angle
C41 Zr1 C2 121.58(9)
C41 Zr1 C22 122.32(9)
C2 Zr1 C22 68.59(9)
C41 Zr1 C26 129.98(9)
C2 Zr1 C26 91.82(9)
C22 Zr1 C26 33.76(8)
C41 Zr1 C3 130.10(9)
C2 Zr1 C3 34.07(8)
C22 Zr1 C3 91.15(9)
C26 Zr1 C3 98.83(9)
C41 Zr1 C6 88.00(9)
C2 Zr1 C6 33.73(9)
C22 Zr1 C6 88.15(9)
C26 Zr1 C6 119.36(9)
C3 Zr1 C6 54.42(8)
C41 Zr1 C23 88.85(9)
C2 Zr1 C23 86.69(9)
C22 Zr1 C23 33.54(9)
C26 Zr1 C23 54.34(8)
C3 Zr1 C23 117.90(8)
C6 Zr1 C23 88.69(8)
C41 Zr1 C25 99.84(9)
C2 Zr1 C25 122.31(8)
C22 Zr1 C25 55.16(8)
C26 Zr1 C25 32.51(8)
C3 Zr1 C25 130.06(8)
C6 Zr1 C25 140.79(8)
C23 Zr1 C25 53.50(8)
C41 Zr1 C5 77.11(9)
C2 Zr1 C5 54.74(8)
C22 Zr1 C5 119.14(8)
C26 Zr1 C5 146.52(8)
C3 Zr1 C5 53.48(8)
C6 Zr1 C5 31.60(8)
C23 Zr1 C5 117.62(8)
C25 Zr1 C5 170.95(8)
C41 Zr1 C4 99.94(9)
C2 Zr1 C4 55.38(8)
C22 Zr1 C4 122.09(8)
C26 Zr1 C4 130.08(9)
C3 Zr1 C4 32.69(8)
C6 Zr1 C4 53.11(8)
C23 Zr1 C4 139.96(8)
C25 Zr1 C4 156.20(8)
C5 Zr1 C4 31.59(8)
C41 Zr1 C24 77.25(9)
C2 Zr1 C24 118.44(8)
C22 Zr1 C24 54.75(8)
C26 Zr1 C24 53.33(8)
C3 Zr1 C24 145.89(8)
C6 Zr1 C24 117.75(8)
C23 Zr1 C24 32.20(8)
C25 Zr1 C24 31.62(8)
C5 Zr1 C24 139.99(8)
C4 Zr1 C24 170.76(8)
C21 Si1 C1 105.33(14)
C21 Si1 C2 114.56(13)
C1 Si1 C2 115.69(13)
C21 Si1 C22 113.27(13)
C1 Si1 C22 113.60(13)
C2 Si1 C22 94.60(11)
Si1 C1 H1A 109.5
Si1 C1 H1B 109.5
H1A C1 H1B 109.5
Si1 C1 H1C 109.5
H1A C1 H1C 109.5
H1B C1 H1C 109.5
C6 C2 C3 105.4(2)
C6 C2 Si1 127.3(2)
C3 C2 Si1 124.3(2)
C6 C2 Zr1 76.62(14)
C3 C2 Zr1 75.17(15)
Si1 C2 Zr1 98.51(11)
C8 C3 C4 119.3(2)
C8 C3 C2 131.7(2)
C4 C3 C2 109.0(2)
C8 C3 Zr1 119.01(18)
C4 C3 Zr1 78.00(15)
C2 C3 Zr1 70.77(14)
C5 C4 C11 132.3(2)
C5 C4 C3 106.8(2)
C11 C4 C3 120.7(2)
C5 C4 Zr1 73.86(14)
C11 C4 Zr1 125.96(18)
C3 C4 Zr1 69.31(14)
C6 C5 C4 109.3(2)
C6 C5 Zr1 71.38(14)
C4 C5 Zr1 74.55(14)
C6 C5 H5 125.3
C4 C5 H5 125.3
Zr1 C5 H5 120.4
C5 C6 C2 109.5(2)
C5 C6 C7 121.7(2)
C2 C6 C7 128.6(2)
C5 C6 Zr1 77.01(15)
C2 C6 Zr1 69.66(14)
C7 C6 Zr1 123.76(18)
C6 C7 H7A 109.5
C6 C7 H7B 109.5
H7A C7 H7B 109.5
C6 C7 H7C 109.5
H7A C7 H7C 109.5
H7B C7 H7C 109.5
C9 C8 C3 118.7(2)
C9 C8 H8 120.6
C3 C8 H8 120.6
C8 C9 C10 122.0(3)
C8 C9 H9 119
C10 C9 H9 119
C11 C10 C9 122.5(3)
C11 C10 H10 118.8
C9 C10 H10 118.8
C10 C11 C4 116.8(2)
C10 C11 C12 120.6(2)
C4 C11 C12 122.6(2)
C17 C12 C13 118.4(3)
C17 C12 C11 121.8(2)
C13 C12 C11 119.8(3)
C14 C13 C12 120.6(3)
C14 C13 H13 119.7
C12 C13 H13 119.7
C15 C14 C13 120.2(3)
C15 C14 H14 119.9
C13 C14 H14 119.9
C14 C15 C16 120.1(3)
C14 C15 H15 120
C16 C15 H15 120
C15 C16 C17 119.9(3)
C15 C16 H16 120
C17 C16 H16 120
C12 C17 C16 120.7(3)
C12 C17 H17 119.6
C16 C17 H17 119.6
Si1 C21 H21A 109.5
Si1 C21 H21B 109.5
H21A C21 H21B 109.5
Si1 C21 H21C 109.5
H21A C21 H21C 109.5
H21B C21 H21C 109.5
C26 C22 C23 105.8(2)
C26 C22 Si1 126.3(2)
C23 C22 Si1 124.3(2)
C26 C22 Zr1 74.37(14)
C23 C22 Zr1 76.53(14)
Si1 C22 Zr1 97.81(11)
C28 C23 C24 118.9(2)
C28 C23 C22 132.2(2)
C24 C23 C22 108.9(2)
C28 C23 Zr1 120.76(18)
C24 C23 Zr1 77.24(15)
C22 C23 Zr1 69.93(14)
C25 C24 C31 132.0(2)
C25 C24 C23 107.1(2)
C31 C24 C23 120.8(2)
C25 C24 Zr1 71.18(14)
C31 C24 Zr1 124.83(17)
C23 C24 Zr1 70.57(14)
C26 C25 C24 109.0(2)
C26 C25 Zr1 71.25(14)
C24 C25 Zr1 77.20(15)
C26 C25 H25 125.5
C24 C25 H25 125.5
Zr1 C25 H25 117.9
C25 C26 C22 109.1(2)
C25 C26 C27 123.5(2)
C22 C26 C27 127.4(2)
C25 C26 Zr1 76.24(14)
C22 C26 Zr1 71.87(14)
C27 C26 Zr1 117.88(17)
C26 C27 H27A 109.5
C26 C27 H27B 109.5
H27A C27 H27B 109.5
C26 C27 H27C 109.5
H27A C27 H27C 109.5
H27B C27 H27C 109.5
C29 C28 C23 119.3(3)
C29 C28 H28 120.4
C23 C28 H28 120.4
C28 C29 C30 121.3(3)
C28 C29 H29 119.4
C30 C29 H29 119.4
C31 C30 C29 122.7(3)
C31 C30 H30 118.7
C29 C30 H30 118.7
C30 C31 C24 117.0(3)
C30 C31 C32 121.8(3)
C24 C31 C32 121.3(2)
C37 C32 C33 118.6(3)
C37 C32 C31 120.3(3)
C33 C32 C31 121.0(2)
C34 C33 C32 120.5(3)
C34 C33 H33 119.8
C32 C33 H33 119.8
C35 C34 C33 120.5(3)
C35 C34 H34 119.8
C33 C34 H34 119.8
C36 C35 C34 119.2(3)
C36 C35 H35 120.4
C34 C35 H35 120.4
C35 C36 C37 120.6(3)
C35 C36 H36 119.7
C37 C36 H36 119.7
C32 C37 C36 120.6(3)
C32 C37 H37 119.7
C36 C37 H37 119.7
Zr1 C41 H41A 109.5
Zr1 C41 H41B 109.5
H41A C41 H41B 109.5
Zr1 C41 H41C 109.5
H41A C41 H41C 109.5
H41B C41 H41C 109.5
B52 C51 H51A 109.5
B52 C51 H51B 109.5
H51A C51 H51B 109.5
B52 C51 H51C 109.5
H51A C51 H51C 109.5
H51B C51 H51C 109.5
C61 B52 C81 113.1(2)
C61 B52 C71 112.9(2)
C81 B52 C71 102.9(2)
C61 B52 C51 104.0(2)
C81 B52 C51 113.9(2)
C71 B52 C51 110.4(2)
C62 C61 C66 113.1(2)
C62 C61 B52 126.1(2)
C66 C61 B52 120.8(2)
F62 C62 C61 121.0(2)
F62 C62 C63 115.0(2)
C61 C62 C63 124.0(3)
F63 C63 C64 119.9(2)
F63 C63 C62 120.3(3)
C64 C63 C62 119.8(3)
F64 C64 C63 120.4(3)
F64 C64 C65 120.8(3)
C63 C64 C65 118.8(3)
F65 C65 C64 119.6(2)
F65 C65 C66 120.9(3)
C64 C65 C66 119.5(3)
F66 C66 C65 116.0(2)
F66 C66 C61 119.4(2)
C65 C66 C61 124.6(3)
C76 C71 C72 112.9(3)
C76 C71 B52 127.8(2)
C72 C71 B52 119.1(2)
F72 C72 C73 115.7(3)
F72 C72 C71 119.6(2)
C73 C72 C71 124.7(3)
F73 C73 C74 120.6(3)
F73 C73 C72 120.3(3)
C74 C73 C72 119.1(3)
F74 C74 C75 120.6(3)
F74 C74 C73 120.3(3)
C75 C74 C73 119.1(3)
F75 C75 C74 120.2(3)
F75 C75 C76 119.8(3)
C74 C75 C76 120.0(3)
F76 C76 C75 114.7(3)
F76 C76 C71 121.1(2)
C75 C76 C71 124.1(3)
C82 C81 C86 113.1(2)
C82 C81 B52 127.2(2)
C86 C81 B52 119.2(2)
F82 C82 C81 121.0(2)
F82 C82 C83 114.8(2)
C81 C82 C83 124.2(2)
F83 C83 C84 119.8(3)
F83 C83 C82 120.6(2)
C84 C83 C82 119.6(3)
F84 C84 C85 120.5(2)
F84 C84 C83 120.5(3)
C85 C84 C83 118.9(3)
F85 C85 C84 120.1(2)
F85 C85 C86 120.5(3)
C84 C85 C86 119.3(2)
F86 C86 C85 116.2(2)
F86 C86 C81 119.0(2)
C85 C86 C81 124.7(3)
C102 C101 H10A 109.5
C102 C101 H10B 109.5
H10A C101 H10B 109.5
C102 C101 H10C 109.5
H10A C101 H10C 109.5
H10B C101 H10C 109.5
C103 C102 C107 120
C103 C102 C101 120.0(2)
C107 C102 C101 119.9(2)
C102 C103 C104 120
C102 C103 H103 120
C104 C103 H103 120
C105 C104 C103 120
C105 C104 H104 120
C103 C104 H104 120
C106 C105 C104 120
C106 C105 H105 120
C104 C105 H105 120
C105 C106 C107 120
C105 C106 H106 120
C107 C106 H106 120
C106 C107 C102 120
C106 C107 H107 120
C102 C107 H107 120
C112 C111 H11A 109.5
C112 C111 H11B 109.5
H11A C111 H11B 109.5
C112 C111 H11C 109.5
H11A C111 H11C 109.5
H11B C111 H11C 109.5
C111 C112 C113 128.7(4)
C111 C112 C117 111.2(4)
C113 C112 C117 120
C114 C113 C112 120
C114 C113 H113 120
C112 C113 H113 120
C113 C114 C115 120
C113 C114 H114 120
C115 C114 H114 120
C114 C115 C116 120
C114 C115 H115 120
C116 C115 H115 120
C115 C116 C117 120
C115 C116 H116 120
C117 C116 H116 120
C116 C117 C112 120
C116 C117 H117 120
C112 C117 H117 120

loop_
_geom_bond_atom_site_label_1
_geom_bond_atom_site_label_2
_geom_bond_distance
Zr1 C41 2.269(3)
Zr1 C2 2.447(3)
Zr1 C22 2.468(2)
Zr1 C26 2.500(2)
Zr1 C3 2.506(3)
Zr1 C6 2.539(3)
Zr1 C23 2.555(3)
Zr1 C25 2.565(3)
Zr1 C5 2.611(3)
Zr1 C4 2.620(3)
Zr1 C24 2.642(3)
Si1 C21 1.864(3)
Si1 C1 1.868(3)
Si1 C2 1.884(3)
Si1 C22 1.885(3)
C1 H1A 0.98
C1 H1B 0.98
C1 H1C 0.98
C2 C6 1.449(4)
C2 C3 1.452(4)
C3 C8 1.418(4)
C3 C4 1.447(4)
C4 C5 1.424(4)
C4 C11 1.440(4)
C5 C6 1.404(4)
C5 H5 0.95
C6 C7 1.499(4)
C7 H7A 0.98
C7 H7B 0.98
C7 H7C 0.98
C8 C9 1.371(4)
C8 H8 0.95
C9 C10 1.411(4)
C9 H9 0.95
C10 C11 1.378(4)
C10 H10 0.95
C11 C12 1.485(4)
C12 C17 1.395(4)
C12 C13 1.403(4)
C13 C14 1.391(4)
C13 H13 0.95
C14 C15 1.378(5)
C14 H14 0.95
C15 C16 1.387(4)
C15 H15 0.95
C16 C17 1.395(4)
C16 H16 0.95
C17 H17 0.95
C21 H21A 0.98
C21 H21B 0.98
C21 H21C 0.98
C22 C26 1.443(4)
C22 C23 1.452(4)
C23 C28 1.423(4)
C23 C24 1.444(4)
C24 C25 1.421(4)
C24 C31 1.433(4)
C25 C26 1.419(4)
C25 H25 0.95
C26 C27 1.503(4)
C27 H27A 0.98
C27 H27B 0.98
C27 H27C 0.98
C28 C29 1.358(4)
C28 H28 0.95
C29 C30 1.423(4)
C29 H29 0.95
C30 C31 1.367(4)
C30 H30 0.95
C31 C32 1.494(4)
C32 C37 1.385(4)
C32 C33 1.394(4)
C33 C34 1.387(4)
C33 H33 0.95
C34 C35 1.386(5)
C34 H34 0.95
C35 C36 1.376(5)
C35 H35 0.95
C36 C37 1.392(5)
C36 H36 0.95
C37 H37 0.95
C41 H41A 0.98
C41 H41B 0.98
C41 H41C 0.98
C51 B52 1.677(4)
C51 H51A 0.98
C51 H51B 0.98
C51 H51C 0.98
B52 C61 1.646(4)
B52 C81 1.653(4)
B52 C71 1.666(4)
C61 C62 1.388(4)
C61 C66 1.393(4)
C62 F62 1.357(3)
C62 C63 1.388(4)
C63 F63 1.344(3)
C63 C64 1.374(4)
C64 F64 1.345(3)
C64 C65 1.375(4)
C65 F65 1.350(3)
C65 C66 1.379(4)
C66 F66 1.359(3)
C71 C76 1.391(4)
C71 C72 1.393(4)
C72 F72 1.359(3)
C72 C73 1.390(4)
C73 F73 1.345(4)
C73 C74 1.374(5)
C74 F74 1.346(3)
C74 C75 1.366(5)
C75 F75 1.349(4)
C75 C76 1.389(4)
C76 F76 1.352(3)
C81 C82 1.387(4)
C81 C86 1.393(4)
C82 F82 1.358(3)
C82 C83 1.388(4)
C83 F83 1.345(3)
C83 C84 1.377(4)
C84 F84 1.343(3)
C84 C85 1.375(4)
C85 F85 1.345(3)
C85 C86 1.382(4)
C86 F86 1.352(3)
C101 C102 1.511(4)
C101 H10A 0.98
C101 H10B 0.98
C101 H10C 0.98
C102 C103 1.39
C102 C107 1.39
C103 C104 1.39
C103 H103 0.95
C104 C105 1.39
C104 H104 0.95
C105 C106 1.39
C105 H105 0.95
C106 C107 1.39
C106 H106 0.95
C107 H107 0.95
C111 C112 1.373(7)
C111 H11A 0.98
C111 H11B 0.98
C111 H11C 0.98
C112 C113 1.39
C112 C117 1.39
C113 C114 1.39
C113 H113 0.95
C114 C115 1.39
C114 H114 0.95
C115 C116 1.39
C115 H115 0.95
C116 C117 1.39
C116 H116 0.95
C117 H117 0.95

loop_
_geom_torsion_atom_site_label_1
_geom_torsion_atom_site_label_2
_geom_torsion_atom_site_label_3
_geom_torsion_atom_site_label_4
_geom_torsion
C21 Si1 C2 C6 168.1(2)
C1 Si1 C2 C6 45.3(3)
C22 Si1 C2 C6 -73.7(2)
C21 Si1 C2 C3 -34.5(3)
C1 Si1 C2 C3 -157.3(2)
C22 Si1 C2 C3 83.7(2)
C21 Si1 C2 Zr1 -112.27(13)
C1 Si1 C2 Zr1 124.89(13)
C22 Si1 C2 Zr1 5.92(12)
C41 Zr1 C2 C6 5.99(19)
C22 Zr1 C2 C6 121.65(17)
C26 Zr1 C2 C6 146.71(15)
C3 Zr1 C2 C6 -110.2(2)
C23 Zr1 C2 C6 92.59(16)
C25 Zr1 C2 C6 134.74(15)
C5 Zr1 C2 C6 -34.97(14)
C4 Zr1 C2 C6 -73.75(15)
C24 Zr1 C2 C6 98.18(16)
C41 Zr1 C2 C3 116.14(16)
C22 Zr1 C2 C3 -128.19(17)
C26 Zr1 C2 C3 -103.13(15)
C6 Zr1 C2 C3 110.2(2)
C23 Zr1 C2 C3 -157.25(16)
C25 Zr1 C2 C3 -115.10(15)
C5 Zr1 C2 C3 75.19(16)
C4 Zr1 C2 C3 36.41(14)
C24 Zr1 C2 C3 -151.66(14)
C41 Zr1 C2 Si1 -120.51(11)
C22 Zr1 C2 Si1 -4.84(10)
C26 Zr1 C2 Si1 20.22(12)
C3 Zr1 C2 Si1 123.3(2)
C6 Zr1 C2 Si1 -126.5(2)
C23 Zr1 C2 Si1 -33.90(11)
C25 Zr1 C2 Si1 8.25(15)
C5 Zr1 C2 Si1 -161.46(15)
C4 Zr1 C2 Si1 159.76(15)
C24 Zr1 C2 Si1 -28.31(14)
C6 C2 C3 C8 -176.6(3)
Si1 C2 C3 C8 21.9(4)
Zr1 C2 C3 C8 112.2(3)
C6 C2 C3 C4 2.0(3)
Si1 C2 C3 C4 -159.60(19)
Zr1 C2 C3 C4 -69.32(18)
C6 C2 C3 Zr1 71.28(17)
Si1 C2 C3 Zr1 -90.27(19)
C41 Zr1 C3 C8 143.58(19)
C2 Zr1 C3 C8 -127.7(3)
C22 Zr1 C3 C8 -80.7(2)
C26 Zr1 C3 C8 -47.7(2)
C6 Zr1 C3 C8 -167.6(2)
C23 Zr1 C3 C8 -101.8(2)
C25 Zr1 C3 C8 -37.6(2)
C5 Zr1 C3 C8 153.1(2)
C4 Zr1 C3 C8 117.0(3)
C24 Zr1 C3 C8 -79.6(3)
C41 Zr1 C3 C4 26.58(19)
C2 Zr1 C3 C4 115.3(2)
C22 Zr1 C3 C4 162.30(15)
C26 Zr1 C3 C4 -164.67(15)
C6 Zr1 C3 C4 75.41(16)
C23 Zr1 C3 C4 141.16(14)
C25 Zr1 C3 C4 -154.56(14)
C5 Zr1 C3 C4 36.06(14)
C24 Zr1 C3 C4 163.37(15)
C41 Zr1 C3 C2 -88.68(17)
C22 Zr1 C3 C2 47.04(16)
C26 Zr1 C3 C2 80.07(16)
C6 Zr1 C3 C2 -39.86(14)
C23 Zr1 C3 C2 25.90(18)
C25 Zr1 C3 C2 90.17(17)
C5 Zr1 C3 C2 -79.20(16)
C4 Zr1 C3 C2 -115.3(2)
C24 Zr1 C3 C2 48.1(2)
C8 C3 C4 C5 178.4(2)
C2 C3 C4 C5 -0.3(3)
Zr1 C3 C4 C5 -64.91(18)
C8 C3 C4 C11 3.7(4)
C2 C3 C4 C11 -175.1(2)
Zr1 C3 C4 C11 120.4(2)
C8 C3 C4 Zr1 -116.7(2)
C2 C3 C4 Zr1 64.57(18)
C41 Zr1 C4 C5 -44.19(16)
C2 Zr1 C4 C5 77.48(16)
C22 Zr1 C4 C5 94.45(16)
C26 Zr1 C4 C5 135.44(15)
C3 Zr1 C4 C5 115.5(2)
C6 Zr1 C4 C5 35.68(14)
C23 Zr1 C4 C5 56.0(2)
C25 Zr1 C4 C5 170.02(18)
C41 Zr1 C4 C11 86.7(2)
C2 Zr1 C4 C11 -151.6(3)
C22 Zr1 C4 C11 -134.6(2)
C26 Zr1 C4 C11 -93.6(2)
C3 Zr1 C4 C11 -113.6(3)
C6 Zr1 C4 C11 166.6(3)
C23 Zr1 C4 C11 -173.08(19)
C25 Zr1 C4 C11 -59.0(3)
C5 Zr1 C4 C11 130.9(3)
C41 Zr1 C4 C3 -159.66(15)
C2 Zr1 C4 C3 -37.99(15)
C22 Zr1 C4 C3 -21.02(18)
C26 Zr1 C4 C3 19.97(19)
C6 Zr1 C4 C3 -79.79(16)
C23 Zr1 C4 C3 -59.5(2)
C25 Zr1 C4 C3 54.5(3)
C5 Zr1 C4 C3 -115.5(2)
C11 C4 C5 C6 172.4(3)
C3 C4 C5 C6 -1.5(3)
Zr1 C4 C5 C6 -63.38(18)
C11 C4 C5 Zr1 -124.3(3)
C3 C4 C5 Zr1 61.89(17)
C41 Zr1 C5 C6 -107.67(17)
C2 Zr1 C5 C6 37.39(16)
C22 Zr1 C5 C6 12.36(19)
C26 Zr1 C5 C6 40.4(2)
C3 Zr1 C5 C6 79.75(17)
C23 Zr1 C5 C6 -25.89(18)
C4 Zr1 C5 C6 117.1(2)
C24 Zr1 C5 C6 -56.3(2)
C41 Zr1 C5 C4 135.22(16)
C2 Zr1 C5 C4 -79.72(16)
C22 Zr1 C5 C4 -104.75(16)
C26 Zr1 C5 C4 -76.7(2)
C3 Zr1 C5 C4 -37.36(14)
C6 Zr1 C5 C4 -117.1(2)
C23 Zr1 C5 C4 -143.00(15)
C24 Zr1 C5 C4 -173.43(14)
C4 C5 C6 C2 2.8(3)
Zr1 C5 C6 C2 -62.62(18)
C4 C5 C6 C7 -172.7(2)
Zr1 C5 C6 C7 121.9(2)
C4 C5 C6 Zr1 65.41(18)
C3 C2 C6 C5 -2.9(3)
Si1 C2 C6 C5 157.9(2)
Zr1 C2 C6 C5 67.34(19)
C3 C2 C6 C7 172.2(3)
Si1 C2 C6 C7 -27.0(4)
Zr1 C2 C6 C7 -117.5(3)
C3 C2 C6 Zr1 -70.23(17)
Si1 C2 C6 Zr1 90.6(2)
C41 Zr1 C6 C5 68.34(16)
C2 Zr1 C6 C5 -116.8(2)
C22 Zr1 C6 C5 -169.22(16)
C26 Zr1 C6 C5 -155.77(15)
C3 Zr1 C6 C5 -76.48(16)
C23 Zr1 C6 C5 157.23(16)
C25 Zr1 C6 C5 171.50(15)
C4 Zr1 C6 C5 -35.67(15)
C24 Zr1 C6 C5 142.81(15)
C41 Zr1 C6 C2 -174.90(16)
C22 Zr1 C6 C2 -52.46(16)
C26 Zr1 C6 C2 -39.01(18)
C3 Zr1 C6 C2 40.28(15)
C23 Zr1 C6 C2 -86.01(16)
C25 Zr1 C6 C2 -71.7(2)
C5 Zr1 C6 C2 116.8(2)
C4 Zr1 C6 C2 81.09(16)
C24 Zr1 C6 C2 -100.43(16)
C41 Zr1 C6 C7 -51.3(2)
C2 Zr1 C6 C7 123.6(3)
C22 Zr1 C6 C7 71.1(2)
C26 Zr1 C6 C7 84.5(2)
C3 Zr1 C6 C7 163.8(2)
C23 Zr1 C6 C7 37.6(2)
C25 Zr1 C6 C7 51.8(3)
C5 Zr1 C6 C7 -119.7(3)
C4 Zr1 C6 C7 -155.4(2)
C24 Zr1 C6 C7 23.1(2)
C4 C3 C8 C9 -2.0(4)
C2 C3 C8 C9 176.4(3)
Zr1 C3 C8 C9 -94.2(3)
C3 C8 C9 C10 -0.3(4)
C8 C9 C10 C11 1.0(5)
C9 C10 C11 C4 0.6(4)
C9 C10 C11 C12 -177.4(3)
C5 C4 C11 C10 -176.1(3)
C3 C4 C11 C10 -2.9(4)
Zr1 C4 C11 C10 82.6(3)
C5 C4 C11 C12 1.9(4)
C3 C4 C11 C12 175.0(2)
Zr1 C4 C11 C12 -99.4(3)
C10 C11 C12 C17 -145.1(3)
C4 C11 C12 C17 37.1(4)
C10 C11 C12 C13 34.2(4)
C4 C11 C12 C13 -143.7(3)
C17 C12 C13 C14 1.6(4)
C11 C12 C13 C14 -177.6(2)
C12 C13 C14 C15 -1.2(4)
C13 C14 C15 C16 -0.6(4)
C14 C15 C16 C17 1.9(4)
C13 C12 C17 C16 -0.4(4)
C11 C12 C17 C16 178.9(2)
C15 C16 C17 C12 -1.3(4)
C21 Si1 C22 C26 37.1(3)
C1 Si1 C22 C26 157.2(2)
C2 Si1 C22 C26 -82.2(2)
C21 Si1 C22 C23 -167.6(2)
C1 Si1 C22 C23 -47.5(3)
C2 Si1 C22 C23 73.1(2)
C21 Si1 C22 Zr1 113.37(12)
C1 Si1 C22 Zr1 -126.50(12)
C2 Si1 C22 Zr1 -5.86(12)
C41 Zr1 C22 C26 -114.94(16)
C2 Zr1 C22 C26 130.38(17)
C3 Zr1 C22 C26 104.26(16)
C6 Zr1 C22 C26 158.61(16)
C23 Zr1 C22 C26 -111.0(2)
C25 Zr1 C22 C26 -36.13(15)
C5 Zr1 C22 C26 152.16(15)
C4 Zr1 C22 C26 115.43(16)
C24 Zr1 C22 C26 -75.01(16)
C41 Zr1 C22 C23 -3.96(19)
C2 Zr1 C22 C23 -118.64(17)
C26 Zr1 C22 C23 111.0(2)
C3 Zr1 C22 C23 -144.77(15)
C6 Zr1 C22 C23 -90.42(15)
C25 Zr1 C22 C23 74.84(16)
C5 Zr1 C22 C23 -96.87(16)
C4 Zr1 C22 C23 -133.59(15)
C24 Zr1 C22 C23 35.97(14)
C41 Zr1 C22 Si1 119.51(11)
C2 Zr1 C22 Si1 4.83(10)
C26 Zr1 C22 Si1 -125.6(2)
C3 Zr1 C22 Si1 -21.29(11)
C6 Zr1 C22 Si1 33.05(11)
C23 Zr1 C22 Si1 123.5(2)
C25 Zr1 C22 Si1 -161.69(15)
C5 Zr1 C22 Si1 26.61(14)
C4 Zr1 C22 Si1 -10.12(15)
C24 Zr1 C22 Si1 159.44(15)
C26 C22 C23 C28 -177.0(3)
Si1 C22 C23 C28 23.5(4)
Zr1 C22 C23 C28 113.8(3)
C26 C22 C23 C24 1.1(3)
Si1 C22 C23 C24 -158.41(19)
Zr1 C22 C23 C24 -68.08(18)
C26 C22 C23 Zr1 69.15(17)
Si1 C22 C23 Zr1 -90.33(18)
C41 Zr1 C23 C28 48.7(2)
C2 Zr1 C23 C28 -73.1(2)
C22 Zr1 C23 C28 -128.0(3)
C26 Zr1 C23 C28 -167.7(3)
C3 Zr1 C23 C28 -87.2(2)
C6 Zr1 C23 C28 -39.4(2)
C25 Zr1 C23 C28 151.8(3)
C5 Zr1 C23 C28 -26.1(2)
C4 Zr1 C23 C28 -55.5(3)
C24 Zr1 C23 C28 116.2(3)
C41 Zr1 C23 C24 -67.53(16)
C2 Zr1 C23 C24 170.75(16)
C22 Zr1 C23 C24 115.8(2)
C26 Zr1 C23 C24 76.13(16)
C3 Zr1 C23 C24 156.56(15)
C6 Zr1 C23 C24 -155.56(16)
C25 Zr1 C23 C24 35.62(15)
C5 Zr1 C23 C24 -142.32(15)
C4 Zr1 C23 C24 -171.67(14)
C41 Zr1 C23 C22 176.65(16)
C2 Zr1 C23 C22 54.93(15)
C26 Zr1 C23 C22 -39.69(15)
C3 Zr1 C23 C22 40.74(17)
C6 Zr1 C23 C22 88.63(16)
C25 Zr1 C23 C22 -80.20(16)
C5 Zr1 C23 C22 101.86(16)
C4 Zr1 C23 C22 72.51(19)
C24 Zr1 C23 C22 -115.8(2)
C28 C23 C24 C25 179.5(2)
C22 C23 C24 C25 1.1(3)
Zr1 C23 C24 C25 -62.18(17)
C28 C23 C24 C31 1.4(4)
C22 C23 C24 C31 -177.0(2)
Zr1 C23 C24 C31 119.7(2)
C28 C23 C24 Zr1 -118.3(2)
C22 C23 C24 Zr1 63.31(17)
C41 Zr1 C24 C25 -134.54(17)
C2 Zr1 C24 C25 106.24(16)
C22 Zr1 C24 C25 79.24(16)
C26 Zr1 C24 C25 37.24(15)
C3 Zr1 C24 C25 77.9(2)
C6 Zr1 C24 C25 144.63(15)
C23 Zr1 C24 C25 116.8(2)
C5 Zr1 C24 C25 174.15(14)
C41 Zr1 C24 C31 -5.9(2)
C2 Zr1 C24 C31 -125.1(2)
C22 Zr1 C24 C31 -152.1(3)
C26 Zr1 C24 C31 165.9(3)
C3 Zr1 C24 C31 -153.4(2)
C6 Zr1 C24 C31 -86.8(2)
C23 Zr1 C24 C31 -114.6(3)
C25 Zr1 C24 C31 128.6(3)
C5 Zr1 C24 C31 -57.2(3)
C41 Zr1 C24 C23 108.69(16)
C2 Zr1 C24 C23 -10.52(18)
C22 Zr1 C24 C23 -37.52(15)
C26 Zr1 C24 C23 -79.53(16)
C3 Zr1 C24 C23 -38.8(2)
C6 Zr1 C24 C23 27.87(18)
C25 Zr1 C24 C23 -116.8(2)
C5 Zr1 C24 C23 57.4(2)
C31 C24 C25 C26 174.9(3)
C23 C24 C25 C26 -3.0(3)
Zr1 C24 C25 C26 -64.74(17)
C31 C24 C25 Zr1 -120.3(3)
C23 C24 C25 Zr1 61.78(17)
C41 Zr1 C25 C26 160.29(15)
C2 Zr1 C25 C26 22.69(18)
C22 Zr1 C25 C26 37.57(15)
C3 Zr1 C25 C26 -18.82(19)
C6 Zr1 C25 C26 61.3(2)
C23 Zr1 C25 C26 79.13(16)
C4 Zr1 C25 C26 -53.9(3)
C24 Zr1 C25 C26 115.4(2)
C41 Zr1 C25 C24 44.87(16)
C2 Zr1 C25 C24 -92.73(17)
C22 Zr1 C25 C24 -77.85(16)
C26 Zr1 C25 C24 -115.4(2)
C3 Zr1 C25 C24 -134.24(15)
C6 Zr1 C25 C24 -54.1(2)
C23 Zr1 C25 C24 -36.29(15)
C4 Zr1 C25 C24 -169.32(18)
C24 C25 C26 C22 3.7(3)
Zr1 C25 C26 C22 -64.93(17)
C24 C25 C26 C27 -176.8(2)
Zr1 C25 C26 C27 114.5(2)
C24 C25 C26 Zr1 68.64(18)
C23 C22 C26 C25 -2.9(3)
Si1 C22 C26 C25 156.04(19)
Zr1 C22 C26 C25 67.78(18)
C23 C22 C26 C27 177.7(2)
Si1 C22 C26 C27 -23.4(4)
Zr1 C22 C26 C27 -111.7(3)
C23 C22 C26 Zr1 -70.69(17)
Si1 C22 C26 Zr1 88.26(19)
C41 Zr1 C26 C25 -25.7(2)
C2 Zr1 C26 C25 -160.96(16)
C22 Zr1 C26 C25 -115.8(2)
C3 Zr1 C26 C25 165.53(15)
C6 Zr1 C26 C25 -140.49(15)
C23 Zr1 C26 C25 -76.35(16)
C5 Zr1 C26 C25 -163.44(15)
C4 Zr1 C26 C25 154.78(14)
C24 Zr1 C26 C25 -36.18(14)
C41 Zr1 C26 C22 90.07(18)
C2 Zr1 C26 C22 -45.19(16)
C3 Zr1 C26 C22 -78.70(16)
C6 Zr1 C26 C22 -24.73(18)
C23 Zr1 C26 C22 39.42(15)
C25 Zr1 C26 C22 115.8(2)
C5 Zr1 C26 C22 -47.7(2)
C4 Zr1 C26 C22 -89.46(17)
C24 Zr1 C26 C22 79.58(17)
C41 Zr1 C26 C27 -146.60(19)
C2 Zr1 C26 C27 78.1(2)
C22 Zr1 C26 C27 123.3(3)
C3 Zr1 C26 C27 44.6(2)
C6 Zr1 C26 C27 98.6(2)
C23 Zr1 C26 C27 162.7(2)
C25 Zr1 C26 C27 -120.9(3)
C5 Zr1 C26 C27 75.7(2)
C4 Zr1 C26 C27 33.9(2)
C24 Zr1 C26 C27 -157.1(2)
C24 C23 C28 C29 0.9(4)
C22 C23 C28 C29 178.8(3)
Zr1 C23 C28 C29 -91.1(3)
C23 C28 C29 C30 -1.2(4)
C28 C29 C30 C31 -0.7(4)
C29 C30 C31 C24 2.9(4)
C29 C30 C31 C32 -176.6(3)
C25 C24 C31 C30 179.2(3)
C23 C24 C31 C30 -3.2(4)
Zr1 C24 C31 C30 83.6(3)
C25 C24 C31 C32 -1.4(4)
C23 C24 C31 C32 176.3(2)
Zr1 C24 C31 C32 -97.0(3)
C30 C31 C32 C37 -50.9(4)
C24 C31 C32 C37 129.6(3)
C30 C31 C32 C33 126.7(3)
C24 C31 C32 C33 -52.8(4)
C37 C32 C33 C34 1.1(4)
C31 C32 C33 C34 -176.6(3)
C32 C33 C34 C35 -1.2(5)
C33 C34 C35 C36 0.3(5)
C34 C35 C36 C37 0.7(5)
C33 C32 C37 C36 -0.1(5)
C31 C32 C37 C36 177.6(3)
C35 C36 C37 C32 -0.8(6)
C81 B52 C61 C62 15.5(4)
C71 B52 C61 C62 131.8(3)
C51 B52 C61 C62 -108.6(3)
C81 B52 C61 C66 -166.2(2)
C71 B52 C61 C66 -49.8(3)
C51 B52 C61 C66 69.8(3)
C66 C61 C62 F62 -175.6(2)
B52 C61 C62 F62 2.8(4)
C66 C61 C62 C63 5.5(4)
B52 C61 C62 C63 -176.1(3)
F62 C62 C63 F63 -0.9(4)
C61 C62 C63 F63 178.1(2)
F62 C62 C63 C64 178.7(2)
C61 C62 C63 C64 -2.4(4)
F63 C63 C64 F64 -0.2(4)
C62 C63 C64 F64 -179.7(2)
F63 C63 C64 C65 177.8(3)
C62 C63 C64 C65 -1.7(4)
F64 C64 C65 F65 1.5(4)
C63 C64 C65 F65 -176.5(3)
F64 C64 C65 C66 -180.0(2)
C63 C64 C65 C66 2.0(4)
F65 C65 C66 F66 -1.3(4)
C64 C65 C66 F66 -179.8(2)
F65 C65 C66 C61 -179.9(2)
C64 C65 C66 C61 1.6(4)
C62 C61 C66 F66 176.3(2)
B52 C61 C66 F66 -2.2(4)
C62 C61 C66 C65 -5.1(4)
B52 C61 C66 C65 176.4(2)
C61 B52 C71 C76 -14.2(4)
C81 B52 C71 C76 108.0(3)
C51 B52 C71 C76 -130.1(3)
C61 B52 C71 C72 171.3(2)
C81 B52 C71 C72 -66.4(3)
C51 B52 C71 C72 55.5(3)
C76 C71 C72 F72 -176.5(2)
B52 C71 C72 F72 -1.3(4)
C76 C71 C72 C73 2.9(4)
B52 C71 C72 C73 178.1(3)
F72 C72 C73 F73 -1.3(4)
C71 C72 C73 F73 179.2(3)
F72 C72 C73 C74 177.3(3)
C71 C72 C73 C74 -2.1(5)
F73 C73 C74 F74 0.3(4)
C72 C73 C74 F74 -178.3(3)
F73 C73 C74 C75 179.5(3)
C72 C73 C74 C75 0.9(4)
F74 C74 C75 F75 -0.1(4)
C73 C74 C75 F75 -179.2(3)
F74 C74 C75 C76 178.5(3)
C73 C74 C75 C76 -0.7(4)
F75 C75 C76 F76 1.6(4)
C74 C75 C76 F76 -177.0(3)
F75 C75 C76 C71 -179.7(3)
C74 C75 C76 C71 1.7(4)
C72 C71 C76 F76 175.9(2)
B52 C71 C76 F76 1.2(4)
C72 C71 C76 C75 -2.6(4)
B52 C71 C76 C75 -177.3(3)
C61 B52 C81 C82 -131.1(3)
C71 B52 C81 C82 106.8(3)
C51 B52 C81 C82 -12.7(4)
C61 B52 C81 C86 57.1(3)
C71 B52 C81 C86 -65.0(3)
C51 B52 C81 C86 175.5(2)
C86 C81 C82 F82 -180.0(2)
B52 C81 C82 F82 7.8(4)
C86 C81 C82 C83 0.3(4)
B52 C81 C82 C83 -172.0(3)
F82 C82 C83 F83 -0.2(4)
C81 C82 C83 F83 179.6(2)
F82 C82 C83 C84 179.7(2)
C81 C82 C83 C84 -0.5(4)
F83 C83 C84 F84 -0.8(4)
C82 C83 C84 F84 179.2(2)
F83 C83 C84 C85 179.5(2)
C82 C83 C84 C85 -0.4(4)
F84 C84 C85 F85 -0.4(4)
C83 C84 C85 F85 179.2(3)
F84 C84 C85 C86 -178.2(2)
C83 C84 C85 C86 1.4(4)
F85 C85 C86 F86 0.0(4)
C84 C85 C86 F86 177.8(2)
F85 C85 C86 C81 -179.5(2)
C84 C85 C86 C81 -1.7(4)
C82 C81 C86 F86 -178.6(2)
B52 C81 C86 F86 -5.7(4)
C82 C81 C86 C85 0.8(4)
B52 C81 C86 C85 173.8(3)
C107 C102 C103 C104 0
C101 C102 C103 C104 -177.9(2)
C102 C103 C104 C105 0
C103 C104 C105 C106 0
C104 C105 C106 C107 0
C105 C106 C107 C102 0
C103 C102 C107 C106 0
C101 C102 C107 C106 177.9(2)
C111 C112 C113 C114 177.6(4)
C117 C112 C113 C114 0
C112 C113 C114 C115 0
C113 C114 C115 C116 0
C114 C115 C116 C117 0
C115 C116 C117 C112 0
C111 C112 C117 C116 -178.0(3)
C113 C112 C117 C116 0
